data_8100427
loop_
_publ_author_name
'Paulus, E. F.'
'Joswig, W.'
'Boehmer, V.'
'Saadioui, M.'
'Krilow, M.'
'Peikert-Regelien, M.'
'Urschel, B.'

_publ_section_title
;
Crystal structure of 5,11,17,23-tetra-t-butyl-25,27-dihydroxy- 26,
28-di-tosyloxy-calix[4]arene, C~58~H~68~O~8~S~2~
;
_journal_issue 4
_journal_name_full 'Zeitschrift f\"ur Kristallographie - New Crystal Structures'
_journal_page_first 429
_journal_page_last 431
_journal_volume 218
_journal_year 2003
_chemical_formula_sum 'C58 H68 O8 S2'
_chemical_formula_weight 957.24
_space_group_IT_number 9
_symmetry_cell_setting monoclinic
_symmetry_space_group_name_Hall 'C -2yc'
_symmetry_space_group_name_H-M 'C 1 c 1'
_cell_angle_alpha 90.00
_cell_angle_beta 112.41(3)
_cell_angle_gamma 90.00
_cell_formula_units_Z 4
_cell_length_a 23.888(5)
_cell_length_b 11.225(2)
_cell_length_c 21.431(4)
_cell_measurement_temperature 293(2)
_cell_volume 5312.6(18)
_diffrn_ambient_temperature 293(2)
_exptl_crystal_density_diffrn 1.197
_cod_original_sg_symbol_H-M 'C c'
_cod_database_code 8100427

loop_
_symmetry_equiv_pos_as_xyz
'x, y, z'
'x, -y, z+1/2'
'x+1/2, y+1/2, z'
'x+1/2, -y+1/2, z+1/2'

loop_
_atom_site_label
_atom_site_type_symbol
_atom_site_fract_x
_atom_site_fract_y
_atom_site_fract_z
_atom_site_U_iso_or_equiv
_atom_site_adp_type
_atom_site_occupancy
_atom_site_symmetry_multiplicity
_atom_site_Wyckoff_symbol
_atom_site_calc_flag
_atom_site_refinement_flags
_atom_site_disorder_assembly
_atom_site_disorder_group
C01 C 0.94520(19) 0.5209(4) 0.7990(2) 0.0313(13) Uani 1 4 a d . . .
C02 C 0.9046(2) 0.4626(4) 0.8207(2) 0.0325(13) Uani 1 4 a d . . .
C03 C 0.9227(2) 0.3558(4) 0.8526(2) 0.0371(14) Uani 1 4 a d . . .
H03A H 0.8960 0.3161 0.8674 0.045 Uiso 1 4 a calc R . .
C04 C 0.9770(2) 0.3034(4) 0.8641(2) 0.0357(14) Uani 1 4 a d . . .
C05 C 1.0140(2) 0.3611(4) 0.8370(2) 0.0396(14) Uani 1 4 a d . . .
H05A H 1.0508 0.3260 0.8422 0.047 Uiso 1 4 a calc R . .
C06 C 0.9989(2) 0.4684(4) 0.8024(2) 0.0391(15) Uani 1 4 a d . . .
C07 C 0.84121(18) 0.5108(4) 0.8072(2) 0.0338(13) Uani 1 4 a d . . .
H07A H 0.8308 0.4944 0.8459 0.041 Uiso 1 4 a calc R . .
H07B H 0.8412 0.5965 0.8015 0.041 Uiso 1 4 a calc R . .
C08 C 0.78291(18) 0.4991(4) 0.6794(2) 0.0367(13) Uani 1 4 a d . . .
C09 C 0.73825(18) 0.4491(4) 0.6218(2) 0.0295(13) Uani 1 4 a d . . .
C10 C 0.70559(18) 0.3559(4) 0.6309(2) 0.0333(14) Uani 1 4 a d . . .
H10A H 0.6766 0.3215 0.5928 0.040 Uiso 1 4 a calc R . .
C11 C 0.7128(2) 0.3099(4) 0.6924(2) 0.0388(14) Uani 1 4 a d . . .
C12 C 0.75857(19) 0.3606(4) 0.7502(2) 0.0379(14) Uani 1 4 a d . . .
H12A H 0.7652 0.3296 0.7926 0.045 Uiso 1 4 a calc R . .
C13 C 0.79363(18) 0.4556(4) 0.7446(2) 0.0292(13) Uani 1 4 a d . . .
C14 C 0.72808(19) 0.5006(4) 0.5528(2) 0.0366(14) Uani 1 4 a d . . .
H14A H 0.7357 0.5856 0.5572 0.044 Uiso 1 4 a calc R . .
H14B H 0.6861 0.4888 0.5232 0.044 Uiso 1 4 a calc R . .
C15 C 0.9997(2) 0.1883(4) 0.9054(2) 0.0474(16) Uani 1 4 a d . . .
C16 C 1.0253(3) 0.1009(5) 0.8669(4) 0.096(2) Uani 1 4 a d . . .
H16A H 1.0374 0.0283 0.8921 0.143 Uiso 1 4 a calc R . .
H16B H 1.0597 0.1364 0.8613 0.143 Uiso 1 4 a calc R . .
H16C H 0.9946 0.0841 0.8233 0.143 Uiso 1 4 a calc R . .
C17 C 0.9491(3) 0.1238(6) 0.9162(4) 0.093(2) Uani 1 4 a d . . .
H17A H 0.9628 0.0466 0.9351 0.140 Uiso 1 4 a calc R . .
H17B H 0.9156 0.1150 0.8738 0.140 Uiso 1 4 a calc R . .
H17C H 0.9364 0.1687 0.9467 0.140 Uiso 1 4 a calc R . .
C18 C 1.0503(4) 0.2224(7) 0.9702(4) 0.148(4) Uani 1 4 a d . . .
H18A H 1.0362 0.2822 0.9928 0.222 Uiso 1 4 a calc R . .
H18B H 1.0836 0.2533 0.9606 0.222 Uiso 1 4 a calc R . .
H18C H 1.0632 0.1535 0.9987 0.222 Uiso 1 4 a calc R . .
C19 C 0.6728(2) 0.2093(5) 0.7018(3) 0.0501(16) Uani 1 4 a d . . .
C20 C 0.6136(3) 0.2572(7) 0.6908(7) 0.230(5) Uani 1 4 a d . . .
H20A H 0.5856 0.1930 0.6851 0.345 Uiso 1 4 a calc R . .
H20B H 0.6001 0.3059 0.6509 0.345 Uiso 1 4 a calc R . .
H20C H 0.6159 0.3045 0.7290 0.345 Uiso 1 4 a calc R . .
C21 C 0.7002(4) 0.1417(6) 0.7665(4) 0.135(3) Uani 1 4 a d . . .
H21A H 0.7004 0.1907 0.8033 0.203 Uiso 1 4 a calc R . .
H21B H 0.7411 0.1200 0.7735 0.203 Uiso 1 4 a calc R . .
H21C H 0.6770 0.0710 0.7644 0.203 Uiso 1 4 a calc R . .
C22 C 0.6639(5) 0.1139(7) 0.6473(5) 0.175(4) Uani 1 4 a d . . .
H22A H 0.6558 0.0384 0.6632 0.262 Uiso 1 4 a calc R . .
H22B H 0.6999 0.1081 0.6377 0.262 Uiso 1 4 a calc R . .
H22C H 0.6303 0.1357 0.6069 0.262 Uiso 1 4 a calc R . .
C23 C 0.9171(2) 0.8617(4) 0.7572(3) 0.0472(16) Uani 1 4 a d . . .
C24 C 0.9377(3) 0.8881(5) 0.7089(3) 0.0697(19) Uani 1 4 a d . . .
H24A H 0.9663 0.8397 0.7018 0.084 Uiso 1 4 a calc R . .
C25 C 0.9158(3) 0.9891(6) 0.6697(3) 0.087(2) Uani 1 4 a d . . .
H25A H 0.9279 1.0033 0.6340 0.105 Uiso 1 4 a calc R . .
C26 C 0.8778(3) 1.0677(6) 0.6807(3) 0.078(2) Uani 1 4 a d . . .
C27 C 0.8558(3) 1.0360(6) 0.7281(4) 0.098(3) Uani 1 4 a d . . .
H27A H 0.8271 1.0849 0.7347 0.118 Uiso 1 4 a calc R . .
C28 C 0.8741(3) 0.9350(6) 0.7666(4) 0.085(2) Uani 1 4 a d . . .
H28A H 0.8579 0.9159 0.7985 0.102 Uiso 1 4 a calc R . .
C29 C 0.8574(4) 1.1828(7) 0.6418(5) 0.149(4) Uani 1 4 a d . . .
H29A H 0.8822 1.2472 0.6670 0.224 Uiso 1 4 a calc R . .
H29B H 0.8159 1.1980 0.6350 0.224 Uiso 1 4 a calc R . .
H29C H 0.8610 1.1762 0.5989 0.224 Uiso 1 4 a calc R . .
C30 C 0.8232(2) 0.4918(4) 0.5244(2) 0.0324(14) Uani 1 4 a d . . .
C31 C 0.8641(2) 0.4328(5) 0.5027(2) 0.0391(15) Uani 1 4 a d . . .
C32 C 0.8452(2) 0.3241(4) 0.4697(2) 0.0366(14) Uani 1 4 a d . . .
H32A H 0.8709 0.2828 0.4538 0.044 Uiso 1 4 a calc R . .
C33 C 0.7881(2) 0.2755(4) 0.4600(2) 0.0359(14) Uani 1 4 a d . . .
C34 C 0.7532(2) 0.3334(4) 0.4886(2) 0.0352(14) Uani 1 4 a d . . .
H34A H 0.7174 0.2976 0.4863 0.042 Uiso 1 4 a calc R . .
C35 C 0.7687(2) 0.4437(4) 0.5208(2) 0.0345(14) Uani 1 4 a d . . .
C36 C 0.92657(19) 0.4777(4) 0.5164(2) 0.0392(14) Uani 1 4 a d . . .
H36A H 0.9259 0.5641 0.5160 0.047 Uiso 1 4 a calc R . .
H36B H 0.9388 0.4516 0.4803 0.047 Uiso 1 4 a calc R . .
C37 C 0.98557(18) 0.4979(4) 0.6435(2) 0.0312(14) Uani 1 4 a d . . .
C38 C 1.02863(18) 0.4563(4) 0.7026(2) 0.0359(14) Uani 1 4 a d . . .
C39 C 1.0608(2) 0.3531(5) 0.7025(3) 0.0466(16) Uani 1 4 a d . . .
H39A H 1.0910 0.3272 0.7423 0.056 Uiso 1 4 a calc R . .
C40 C 1.0479(2) 0.2869(5) 0.6422(3) 0.0506(17) Uani 1 4 a d . . .
C41 C 1.0050(2) 0.3306(5) 0.5861(2) 0.0429(15) Uani 1 4 a d . . .
H41A H 0.9958 0.2877 0.5463 0.051 Uiso 1 4 a calc R . .
C42 C 0.97343(19) 0.4356(4) 0.5835(2) 0.0362(14) Uani 1 4 a d . . .
C43 C 1.04006(19) 0.5199(5) 0.7694(2) 0.0392(15) Uani 1 4 a d . . .
H43A H 1.0821 0.5100 0.7994 0.047 Uiso 1 4 a calc R . .
H43B H 1.0322 0.6044 0.7614 0.047 Uiso 1 4 a calc R . .
C44 C 0.7676(2) 0.1622(5) 0.4171(3) 0.0537(18) Uani 1 4 a d . . .
C45 C 0.7596(3) 0.1968(6) 0.3448(3) 0.090(2) Uani 1 4 a d . . .
H45A H 0.7277 0.2545 0.3277 0.135 Uiso 1 4 a calc R . .
H45B H 0.7493 0.1273 0.3166 0.135 Uiso 1 4 a calc R . .
H45C H 0.7966 0.2302 0.3450 0.135 Uiso 1 4 a calc R . .
C46 C 0.8137(3) 0.0669(5) 0.4406(4) 0.090(3) Uani 1 4 a d . . .
H46A H 0.7991 -0.0030 0.4135 0.136 Uiso 1 4 a calc R . .
H46B H 0.8215 0.0485 0.4870 0.136 Uiso 1 4 a calc R . .
H46C H 0.8505 0.0934 0.4367 0.136 Uiso 1 4 a calc R . .
C47 C 0.7070(3) 0.1151(6) 0.4161(4) 0.088(2) Uani 1 4 a d . . .
H47A H 0.6771 0.1771 0.4012 0.131 Uiso 1 4 a calc R . .
H47B H 0.7117 0.0902 0.4607 0.131 Uiso 1 4 a calc R . .
H47C H 0.6941 0.0487 0.3858 0.131 Uiso 1 4 a calc R . .
C48 C 1.0850(3) 0.1725(6) 0.6452(3) 0.080(2) Uani 1 4 a d . . .
C49 C 1.0605(4) 0.1039(7) 0.5821(4) 0.165(4) Uani 1 4 a d . . .
H49A H 1.0817 0.0295 0.5878 0.248 Uiso 1 4 a calc R . .
H49B H 1.0656 0.1485 0.5464 0.248 Uiso 1 4 a calc R . .
H49C H 1.0182 0.0889 0.5709 0.248 Uiso 1 4 a calc R . .
C50 C 1.1492(3) 0.2125(7) 0.6552(5) 0.124(3) Uani 1 4 a d . . .
H50A H 1.1750 0.1440 0.6628 0.187 Uiso 1 4 a calc R . .
H50B H 1.1645 0.2647 0.6935 0.187 Uiso 1 4 a calc R . .
H50C H 1.1483 0.2538 0.6156 0.187 Uiso 1 4 a calc R . .
C51 C 1.0938(4) 0.0982(7) 0.7078(5) 0.136(4) Uani 1 4 a d . . .
H51A H 1.0568 0.0574 0.7019 0.204 Uiso 1 4 a calc R . .
H51B H 1.1047 0.1495 0.7465 0.204 Uiso 1 4 a calc R . .
H51C H 1.1254 0.0410 0.7144 0.204 Uiso 1 4 a calc R . .
C52 C 0.7596(2) 0.7775(5) 0.4958(3) 0.0486(16) Uani 1 4 a d . . .
C53 C 0.7587(3) 0.8475(5) 0.5501(3) 0.0585(18) Uani 1 4 a d . . .
H53A H 0.7938 0.8637 0.5874 0.070 Uiso 1 4 a calc R . .
C54 C 0.7020(2) 0.8914(6) 0.5451(3) 0.069(2) Uani 1 4 a d . . .
H54A H 0.6997 0.9362 0.5806 0.083 Uiso 1 4 a calc R . .
C55 C 0.6499(2) 0.8703(5) 0.4895(3) 0.0583(18) Uani 1 4 a d . . .
C56 C 0.6532(2) 0.7974(6) 0.4405(3) 0.069(2) Uani 1 4 a d . . .
H56A H 0.6177 0.7780 0.4043 0.083 Uiso 1 4 a calc R . .
C57 C 0.7080(2) 0.7504(5) 0.4426(3) 0.0563(17) Uani 1 4 a d . . .
H57A H 0.7091 0.7014 0.4081 0.068 Uiso 1 4 a calc R . .
C58 C 0.5910(3) 0.9258(7) 0.4866(4) 0.106(3) Uani 1 4 a d . . .
H58A H 0.5875 1.0049 0.4685 0.159 Uiso 1 4 a calc R . .
H58B H 0.5908 0.9292 0.5312 0.159 Uiso 1 4 a calc R . .
H58C H 0.5576 0.8783 0.4582 0.159 Uiso 1 4 a calc R . .
O1 O 0.92891(13) 0.6347(3) 0.76890(15) 0.0361(9) Uani 1 4 a d . . .
O2 O 0.81297(15) 0.5955(3) 0.66858(16) 0.0488(11) Uani 1 4 a d . . .
O3 O 0.92482(19) 0.7455(4) 0.86661(18) 0.0744(13) Uani 1 4 a d . . .
O4 O 1.01477(15) 0.7581(3) 0.8362(2) 0.0665(14) Uani 1 4 a d . . .
O5 O 0.83983(13) 0.6085(3) 0.55201(15) 0.0357(9) Uani 1 4 a d . . .
O6 O 0.95927(15) 0.6030(3) 0.64717(17) 0.0530(12) Uani 1 4 a d . . .
O7 O 0.87552(15) 0.8004(3) 0.53723(19) 0.0626(12) Uani 1 4 a d . . .
O8 O 0.82195(16) 0.6812(3) 0.43507(17) 0.0612(11) Uani 1 4 a d . . .
S1 S 0.95083(6) 0.74945(12) 0.81673(7) 0.0475(4) Uani 1 4 a d . . .
S2 S 0.82775(6) 0.72177(12) 0.50041(6) 0.0445(4) Uani 1 4 a d . . .
H2 H 0.8425(19) 0.610(4) 0.700(2) 0.042(14) Uiso 1 4 a d . . .
H6 H 0.929(3) 0.608(6) 0.623(3) 0.090 Uiso 1 4 a d . . .

loop_
_atom_site_aniso_label
_atom_site_aniso_U_11
_atom_site_aniso_U_22
_atom_site_aniso_U_33
_atom_site_aniso_U_23
_atom_site_aniso_U_13
_atom_site_aniso_U_12
C01 0.033(2) 0.036(3) 0.020(2) -0.003(2) 0.005(2) -0.005(2)
C02 0.036(2) 0.044(3) 0.015(2) -0.006(2) 0.0080(19) -0.007(2)
C03 0.037(2) 0.047(3) 0.033(2) 0.003(2) 0.019(2) -0.002(2)
C04 0.046(3) 0.038(3) 0.024(2) -0.002(2) 0.014(2) -0.003(2)
C05 0.035(2) 0.046(3) 0.035(3) -0.007(2) 0.012(2) 0.002(2)
C06 0.031(3) 0.044(3) 0.036(3) -0.002(2) 0.005(2) -0.003(2)
C07 0.039(2) 0.039(3) 0.031(2) -0.003(2) 0.021(2) -0.006(2)
C08 0.039(2) 0.033(3) 0.059(3) 0.006(2) 0.042(2) 0.002(2)
C09 0.023(2) 0.040(3) 0.019(2) -0.002(2) 0.0008(19) 0.006(2)
C10 0.025(2) 0.045(3) 0.030(3) -0.004(2) 0.012(2) -0.010(2)
C11 0.033(2) 0.046(3) 0.036(3) 0.003(2) 0.012(2) -0.005(2)
C12 0.041(2) 0.046(3) 0.033(3) 0.006(2) 0.021(2) 0.001(2)
C13 0.029(2) 0.028(3) 0.035(2) 0.004(2) 0.018(2) 0.002(2)
C14 0.034(2) 0.044(3) 0.030(3) 0.008(2) 0.012(2) 0.002(2)
C15 0.060(3) 0.038(3) 0.044(3) 0.007(3) 0.019(3) -0.003(3)
C16 0.113(4) 0.054(4) 0.150(5) 0.030(4) 0.084(4) 0.024(4)
C17 0.092(4) 0.077(4) 0.120(5) 0.043(4) 0.051(4) 0.014(4)
C18 0.167(8) 0.105(6) 0.076(5) 0.040(5) -0.061(5) -0.012(6)
C19 0.040(3) 0.051(3) 0.054(3) 0.004(3) 0.012(2) -0.018(3)
C20 0.115(4) 0.094(6) 0.550(14) 0.107(7) 0.204(6) 0.001(5)
C21 0.140(6) 0.116(5) 0.115(6) 0.070(5) 0.009(5) -0.066(5)
C22 0.318(9) 0.102(6) 0.149(7) -0.042(5) 0.139(6) -0.124(6)
C23 0.050(3) 0.040(3) 0.055(3) -0.001(3) 0.023(3) 0.004(3)
C24 0.094(4) 0.053(4) 0.080(4) 0.011(3) 0.053(3) 0.018(3)
C25 0.118(5) 0.087(5) 0.066(4) 0.019(4) 0.046(4) 0.007(4)
C26 0.114(5) 0.074(4) 0.035(3) 0.016(3) 0.015(3) 0.013(4)
C27 0.092(4) 0.076(5) 0.119(6) 0.028(4) 0.032(4) 0.043(4)
C28 0.077(4) 0.092(5) 0.107(5) 0.025(4) 0.058(3) 0.005(4)
C29 0.221(9) 0.090(5) 0.121(7) 0.041(5) 0.048(6) 0.076(6)
C30 0.039(3) 0.032(3) 0.025(2) 0.002(2) 0.011(2) -0.004(2)
C31 0.033(2) 0.052(3) 0.037(3) 0.005(3) 0.019(2) 0.010(2)
C32 0.048(3) 0.036(3) 0.027(2) -0.002(2) 0.017(2) 0.008(2)
C33 0.037(3) 0.034(3) 0.040(3) 0.003(2) 0.017(2) 0.000(2)
C34 0.047(3) 0.033(3) 0.028(2) 0.003(2) 0.017(2) -0.009(2)
C35 0.032(2) 0.053(3) 0.023(2) 0.015(2) 0.015(2) 0.009(2)
C36 0.043(3) 0.043(3) 0.042(3) 0.004(2) 0.028(2) 0.001(2)
C37 0.017(2) 0.041(3) 0.034(3) -0.001(2) 0.008(2) 0.002(2)
C38 0.032(2) 0.038(3) 0.048(3) 0.000(2) 0.027(2) 0.000(2)
C39 0.051(3) 0.045(3) 0.046(3) 0.002(3) 0.020(2) -0.001(3)
C40 0.038(3) 0.047(3) 0.065(4) -0.004(3) 0.018(3) 0.009(3)
C41 0.043(3) 0.055(3) 0.037(3) -0.006(2) 0.022(2) 0.004(3)
C42 0.032(2) 0.049(3) 0.036(3) 0.006(2) 0.022(2) 0.004(2)
C43 0.028(2) 0.060(3) 0.034(3) 0.000(3) 0.017(2) -0.005(3)
C44 0.054(3) 0.044(3) 0.061(4) -0.005(3) 0.020(3) -0.003(3)
C45 0.138(5) 0.081(5) 0.045(3) -0.020(3) 0.029(4) -0.036(4)
C46 0.103(5) 0.044(4) 0.122(6) -0.011(4) 0.040(4) 0.000(4)
C47 0.088(4) 0.075(4) 0.112(5) -0.043(4) 0.051(4) -0.044(4)
C48 0.086(4) 0.061(4) 0.101(5) 0.005(4) 0.045(4) 0.034(3)
C49 0.202(8) 0.107(5) 0.111(6) -0.062(5) -0.026(6) 0.099(6)
C50 0.126(6) 0.107(6) 0.140(7) -0.018(5) 0.051(5) 0.059(5)
C51 0.189(8) 0.070(5) 0.149(8) 0.030(5) 0.064(6) 0.061(5)
C52 0.042(3) 0.053(3) 0.046(3) 0.016(3) 0.012(2) 0.007(3)
C53 0.057(3) 0.052(3) 0.062(4) -0.014(3) 0.018(3) -0.003(3)
C54 0.062(3) 0.076(4) 0.075(4) -0.001(3) 0.031(3) 0.015(3)
C55 0.050(3) 0.066(4) 0.067(4) 0.021(3) 0.031(3) 0.023(3)
C56 0.049(4) 0.094(5) 0.053(4) 0.020(4) 0.007(3) 0.007(3)
C57 0.047(3) 0.073(4) 0.046(3) 0.009(3) 0.015(3) 0.006(3)
C58 0.078(4) 0.126(6) 0.122(6) 0.033(5) 0.047(4) 0.033(4)
O1 0.0373(17) 0.0304(18) 0.0397(18) -0.0046(16) 0.0136(14) -0.0031(15)
O2 0.0479(19) 0.063(2) 0.0339(19) 0.0070(17) 0.0132(16) -0.0196(19)
O3 0.117(3) 0.068(3) 0.049(2) -0.015(2) 0.044(2) -0.013(2)
O4 0.039(2) 0.053(2) 0.088(3) -0.005(2) 0.003(2) -0.0029(19)
O5 0.0406(17) 0.0386(19) 0.0317(17) 0.0045(15) 0.0182(14) 0.0029(15)
O6 0.049(2) 0.058(2) 0.046(2) -0.0061(19) 0.0115(17) 0.0196(19)
O7 0.058(2) 0.051(2) 0.078(3) 0.003(2) 0.0250(19) -0.0203(19)
O8 0.089(2) 0.069(3) 0.0423(19) 0.0119(18) 0.0432(17) 0.014(2)
S1 0.0531(8) 0.0395(7) 0.0435(8) -0.0030(7) 0.0112(6) -0.0021(7)
S2 0.0500(7) 0.0423(7) 0.0471(8) 0.0095(7) 0.0250(6) 0.0018(7)

loop_
_geom_bond_atom_site_label_1
_geom_bond_atom_site_label_2
_geom_bond_distance
_geom_bond_site_symmetry_2
_geom_bond_publ_flag
C01 C06 1.387(6) . ?
C01 C02 1.391(7) . ?
C01 O1 1.416(5) . ?
C02 C03 1.366(6) . ?
C02 C07 1.527(6) . ?
C03 C04 1.358(6) . ?
C03 H03A 0.9300 . ?
C04 C05 1.391(7) . ?
C04 C15 1.543(7) . ?
C05 C06 1.387(7) . ?
C05 H05A 0.9300 . ?
C06 C43 1.528(7) . ?
C07 C13 1.521(6) . ?
C07 H07A 0.9700 . ?
C07 H07B 0.9700 . ?
C08 O2 1.366(6) . ?
C08 C09 1.404(6) . ?
C08 C13 1.409(6) . ?
C09 C10 1.363(6) . ?
C09 C14 1.517(6) . ?
C10 C11 1.364(7) . ?
C10 H10A 0.9300 . ?
C11 C12 1.422(6) . ?
C11 C19 1.542(7) . ?
C12 C13 1.389(6) . ?
C12 H12A 0.9300 . ?
C14 C35 1.526(7) . ?
C14 H14A 0.9700 . ?
C14 H14B 0.9700 . ?
C15 C18 1.502(8) . ?
C15 C17 1.503(8) . ?
C15 C16 1.549(9) . ?
C16 H16A 0.9600 . ?
C16 H16B 0.9600 . ?
C16 H16C 0.9600 . ?
C17 H17A 0.9600 . ?
C17 H17B 0.9600 . ?
C17 H17C 0.9600 . ?
C18 H18A 0.9600 . ?
C18 H18B 0.9600 . ?
C18 H18C 0.9600 . ?
C19 C20 1.445(9) . ?
C19 C21 1.495(8) . ?
C19 C22 1.539(10) . ?
C20 H20A 0.9600 . ?
C20 H20B 0.9600 . ?
C20 H20C 0.9600 . ?
C21 H21A 0.9600 . ?
C21 H21B 0.9600 . ?
C21 H21C 0.9600 . ?
C22 H22A 0.9600 . ?
C22 H22B 0.9600 . ?
C22 H22C 0.9600 . ?
C23 C24 1.338(8) . ?
C23 C28 1.389(8) . ?
C23 S1 1.755(5) . ?
C24 C25 1.390(9) . ?
C24 H24A 0.9300 . ?
C25 C26 1.348(10) . ?
C25 H25A 0.9300 . ?
C26 C27 1.356(11) . ?
C26 C29 1.513(10) . ?
C27 C28 1.372(9) . ?
C27 H27A 0.9300 . ?
C28 H28A 0.9300 . ?
C29 H29A 0.9600 . ?
C29 H29B 0.9600 . ?
C29 H29C 0.9600 . ?
C30 C35 1.383(7) . ?
C30 C31 1.400(7) . ?
C30 O5 1.430(5) . ?
C31 C32 1.397(7) . ?
C31 C36 1.493(6) . ?
C32 C33 1.410(7) . ?
C32 H32A 0.9300 . ?
C33 C34 1.372(7) . ?
C33 C44 1.535(7) . ?
C34 C35 1.397(7) . ?
C34 H34A 0.9300 . ?
C36 C42 1.521(6) . ?
C36 H36A 0.9700 . ?
C36 H36B 0.9700 . ?
C37 O6 1.354(6) . ?
C37 C38 1.373(6) . ?
C37 C42 1.394(7) . ?
C38 C39 1.391(7) . ?
C38 C43 1.528(7) . ?
C39 C40 1.419(7) . ?
C39 H39A 0.9300 . ?
C40 C41 1.340(7) . ?
C40 C48 1.547(8) . ?
C41 C42 1.389(7) . ?
C41 H41A 0.9300 . ?
C43 H43A 0.9700 . ?
C43 H43B 0.9700 . ?
C44 C46 1.479(8) . ?
C44 C47 1.534(8) . ?
C44 C45 1.537(8) . ?
C45 H45A 0.9600 . ?
C45 H45B 0.9600 . ?
C45 H45C 0.9600 . ?
C46 H46A 0.9600 . ?
C46 H46B 0.9600 . ?
C46 H46C 0.9600 . ?
C47 H47A 0.9600 . ?
C47 H47B 0.9600 . ?
C47 H47C 0.9600 . ?
C48 C49 1.471(10) . ?
C48 C51 1.523(11) . ?
C48 C50 1.534(10) . ?
C49 H49A 0.9600 . ?
C49 H49B 0.9600 . ?
C49 H49C 0.9600 . ?
C50 H50A 0.9600 . ?
C50 H50B 0.9600 . ?
C50 H50C 0.9600 . ?
C51 H51A 0.9600 . ?
C51 H51B 0.9600 . ?
C51 H51C 0.9600 . ?
C52 C57 1.356(7) . ?
C52 C53 1.411(8) . ?
C52 S2 1.712(5) . ?
C53 C54 1.405(8) . ?
C53 H53A 0.9300 . ?
C54 C55 1.377(7) . ?
C54 H54A 0.9300 . ?
C55 C56 1.357(8) . ?
C55 C58 1.518(9) . ?
C56 C57 1.396(8) . ?
C56 H56A 0.9300 . ?
C57 H57A 0.9300 . ?
C58 H58A 0.9600 . ?
C58 H58B 0.9600 . ?
C58 H58C 0.9600 . ?
O1 S1 1.605(3) . ?
O2 H2 0.78(4) . ?
O3 S1 1.427(4) . ?
O4 S1 1.425(4) . ?
O5 S2 1.637(3) . ?
O6 H6 0.72(5) . ?
O7 S2 1.421(4) . ?
O8 S2 1.428(4) . ?

loop_
_cod_related_entry_id
_cod_related_entry_database
_cod_related_entry_code
1 ChemSpider 21122439
